data_2209711
loop_
_publ_author_name
'Wang, Zi-Xing'
'Lin, Hai-Yao'
'Lu, Ping'

_publ_section_title
;
 2',7'-Di-4-pyridylspiro[cyclopropane-1,9'-fluorene] hemihydrate
;
_journal_coeditor_code XU2052
_journal_issue 7
_journal_name_full 'Acta Crystallographica Section E'
_journal_page_first o3013
_journal_page_last o3014
_journal_paper_doi 10.1107/S1600536806021842
_journal_volume 62
_journal_year 2006
_chemical_formula_iupac 'C25 H18 N2, H2 O'
_chemical_formula_moiety 'C25 H18 N2, H2 O'
_chemical_formula_sum 'C25 H19 N2 O0.5'
_chemical_formula_weight 355.44
_chemical_name_systematic
;
2',7'-Di-4-pyridylspiro[cyclopropane-1,9'-fluorene] hemihydrate
;
_space_group_IT_number 14
_symmetry_cell_setting monoclinic
_symmetry_space_group_name_Hall '-P 2ybc'
_symmetry_space_group_name_H-M 'P 1 21/c 1'
_cell_angle_alpha 90.0000
_cell_angle_beta 105.817(9)
_cell_angle_gamma 90.0000
_cell_formula_units_Z 8
_cell_length_a 14.883(3)
_cell_length_b 22.675(5)
_cell_length_c 11.334(2)
_cell_measurement_reflns_used 23571
_cell_measurement_temperature 296.0(10)
_cell_measurement_theta_max 27.5
_cell_measurement_theta_min 3.0
_cell_volume 3680.1(13)
_computing_cell_refinement PROCESS-AUTO
_computing_data_collection 'PROCESS-AUTO (Rigaku, 1998)'
_computing_data_reduction 'CrystalStructure (Rigaku/MSC, 2004)'
_computing_molecular_graphics CrystalStructure
_computing_publication_material CrystalStructure
_computing_structure_refinement 'SHELXL97 (Sheldrick, 1997)'
_computing_structure_solution 'SHELXS97 (Sheldrick, 1997)'
_diffrn_detector_area_resol_mean 10
_diffrn_measured_fraction_theta_full 0.99
_diffrn_measured_fraction_theta_max 0.99
_diffrn_measurement_device_type 'Rigaku R-AXIS RAPID'
_diffrn_measurement_method \w
_diffrn_radiation_type 'Mo K\a'
_diffrn_radiation_wavelength 0.71075
_diffrn_reflns_av_R_equivalents 0.041
_diffrn_reflns_limit_h_max 19
_diffrn_reflns_limit_h_min -19
_diffrn_reflns_limit_k_max 29
_diffrn_reflns_limit_k_min -29
_diffrn_reflns_limit_l_max 14
_diffrn_reflns_limit_l_min -14
_diffrn_reflns_number 34544
_diffrn_reflns_theta_full 27.5
_diffrn_reflns_theta_max 27.5
_diffrn_standards_interval_count 0
_diffrn_standards_interval_time 0
_diffrn_standards_number 0
_exptl_absorpt_coefficient_mu 0.077
_exptl_absorpt_correction_type none
_exptl_crystal_colour yellow
_exptl_crystal_density_diffrn 1.283
_exptl_crystal_density_method 'not measured'
_exptl_crystal_description block
_exptl_crystal_F_000 1496
_exptl_crystal_size_max 0.32
_exptl_crystal_size_mid 0.28
_exptl_crystal_size_min 0.17
_refine_diff_density_max 0.33
_refine_diff_density_min -0.29
_refine_ls_extinction_coef 'not measured'
_refine_ls_extinction_method 'not measured'
_refine_ls_goodness_of_fit_ref 1.005
_refine_ls_hydrogen_treatment constr
_refine_ls_number_parameters 497
_refine_ls_number_reflns 8316
_refine_ls_R_factor_gt 0.040
_refine_ls_shift/su_max 0.0000
_refine_ls_structure_factor_coef Fsqd
_refine_ls_weighting_details 'w = 1/[\s(Fo^2^)]/(4Fo^2^)'
_refine_ls_weighting_scheme calc
_refine_ls_wR_factor_ref 0.072
_reflns_number_gt 4200
_reflns_number_total 8316
_reflns_threshold_expression F^2^>2\s(F^2^)
_cod_data_source_file xu2052.cif
_cod_data_source_block I
_cod_original_sg_symbol_H-M 'P 21/c'
_cod_database_code 2209711
_cod_database_fobs_code 2209711

loop_
_symmetry_equiv_pos_as_xyz
+X,+Y,+Z
-X,1/2+Y,1/2-Z
-X,-Y,-Z
+X,1/2-Y,1/2+Z

loop_
_atom_site_type_symbol
_atom_site_label
_atom_site_fract_x
_atom_site_fract_y
_atom_site_fract_z
_atom_site_U_iso_or_equiv
_atom_site_adp_type
_atom_site_calc_flag
_atom_site_refinement_flags
_atom_site_occupancy
O O6 -0.33015(8) 0.49929(5) 0.95868(10) 0.0731(4) Uani d . 1.00
N N11 -0.16589(10) 0.53648(6) 0.89262(12) 0.0707(5) Uani d . 1.00
N N12 0.56745(9) 0.89276(6) 0.46406(11) 0.0573(4) Uani d . 1.00
N N31 0.00484(12) 0.38626(8) 0.66003(18) 0.0901(6) Uani d . 1.00
N N32 0.79506(12) 0.74747(6) 0.36696(17) 0.0831(6) Uani d . 1.00
C C1 0.14077(10) 0.68774(6) 0.70295(12) 0.0406(4) Uani d . 1.00
C C2 0.22586(10) 0.65765(6) 0.74020(12) 0.0401(4) Uani d . 1.00
C C3 0.29590(10) 0.69115(6) 0.69944(12) 0.0402(4) Uani d . 1.00
C C4 0.39010(10) 0.68080(6) 0.71395(12) 0.0455(4) Uani d . 1.00
C C5 0.44041(10) 0.72017(6) 0.66476(12) 0.0466(4) Uani d . 1.00
C C6 0.39914(10) 0.77026(6) 0.60129(12) 0.0428(4) Uani d . 1.00
C C7 0.30408(10) 0.78042(6) 0.58677(12) 0.0462(4) Uani d . 1.00
C C8 0.25312(10) 0.74126(6) 0.63610(12) 0.0427(4) Uani d . 1.00
C C9 0.15263(10) 0.74116(6) 0.63298(12) 0.0457(4) Uani d . 1.00
C C10 0.07849(11) 0.76099(8) 0.52138(16) 0.0704(6) Uani d . 1.00
C C11 0.09773(12) 0.79697(8) 0.63327(18) 0.0741(6) Uani d . 1.00
C C12 0.06232(10) 0.66557(6) 0.73103(12) 0.0445(4) Uani d . 1.00
C C13 0.06868(10) 0.61293(6) 0.79601(12) 0.0430(4) Uani d . 1.00
C C14 0.15400(10) 0.58354(6) 0.83188(12) 0.0480(4) Uani d . 1.00
C C15 0.23251(10) 0.60513(6) 0.80434(12) 0.0465(4) Uani d . 1.00
C C16 -0.01395(10) 0.58740(6) 0.82705(12) 0.0457(4) Uani d . 1.00
C C17 -0.08213(11) 0.62163(6) 0.85540(12) 0.0544(5) Uani d . 1.00
C C18 -0.15515(11) 0.59426(9) 0.88731(14) 0.0641(6) Uani d . 1.00
C C19 -0.10055(12) 0.50404(8) 0.86377(16) 0.0698(6) Uani d . 1.00
C C20 -0.02548(11) 0.52703(6) 0.83051(13) 0.0601(5) Uani d . 1.00
C C21 0.45564(10) 0.81235(6) 0.55137(12) 0.0425(4) Uani d . 1.00
C C22 0.53338(10) 0.79429(6) 0.51431(12) 0.0506(5) Uani d . 1.00
C C23 0.58614(11) 0.83521(8) 0.47352(13) 0.0572(5) Uani d . 1.00
C C24 0.49156(11) 0.90944(6) 0.49676(12) 0.0535(5) Uani d . 1.00
C C25 0.43515(10) 0.87193(6) 0.54029(12) 0.0464(4) Uani d . 1.00
C C31 0.33735(11) 0.54373(6) 0.53883(12) 0.0470(4) Uani d . 1.00
C C32 0.42147(11) 0.52958(6) 0.62515(12) 0.0468(4) Uani d . 1.00
C C33 0.49728(11) 0.56238(6) 0.59639(12) 0.0467(4) Uani d . 1.00
C C34 0.59179(11) 0.56352(6) 0.65283(13) 0.0544(5) Uani d . 1.00
C C35 0.64846(11) 0.59915(6) 0.60540(13) 0.0544(5) Uani d . 1.00
C C36 0.61243(11) 0.63380(6) 0.50189(12) 0.0455(4) Uani d . 1.00
C C37 0.51689(11) 0.63224(6) 0.44458(12) 0.0476(4) Uani d . 1.00
C C38 0.45929(10) 0.59694(6) 0.49200(12) 0.0447(4) Uani d . 1.00
C C39 0.35681(11) 0.58736(6) 0.45057(12) 0.0493(4) Uani d . 1.00
C C40 0.30401(12) 0.58672(8) 0.31593(13) 0.0674(6) Uani d . 1.00
C C41 0.28905(12) 0.63574(8) 0.39395(13) 0.0646(5) Uani d . 1.00
C C42 0.25450(11) 0.51758(6) 0.54432(12) 0.0535(5) Uani d . 1.00
C C43 0.25514(12) 0.47658(6) 0.63721(13) 0.0517(5) Uani d . 1.00
C C44 0.33958(12) 0.46396(6) 0.72310(14) 0.0579(5) Uani d . 1.00
C C45 0.42256(11) 0.48970(6) 0.71780(13) 0.0549(5) Uani d . 1.00
C C46 0.16860(12) 0.44605(6) 0.64447(14) 0.0567(5) Uani d . 1.00
C C47 0.09223(13) 0.43926(8) 0.54490(17) 0.0762(6) Uani d . 1.00
C C48 0.01291(13) 0.41008(9) 0.55651(19) 0.0893(8) Uani d . 1.00
C C49 0.07856(16) 0.39290(9) 0.7554(2) 0.0867(8) Uani d . 1.00
C C50 0.15944(12) 0.42175(8) 0.75340(17) 0.0727(6) Uani d . 1.00
C C51 0.67614(11) 0.67218(6) 0.45574(13) 0.0485(4) Uani d . 1.00
C C52 0.75715(11) 0.69574(8) 0.53229(14) 0.0609(5) Uani d . 1.00
C C53 0.81229(12) 0.73277(8) 0.4843(2) 0.0767(7) Uani d . 1.00
C C54 0.71784(14) 0.72422(9) 0.29466(18) 0.0822(7) Uani d . 1.00
C C55 0.65745(12) 0.68761(6) 0.33334(14) 0.0648(5) Uani d . 1.00
H H4 0.4184 0.6474 0.7556 0.054 Uiso c R 1.00
H H5 0.5038 0.7136 0.6751 0.056 Uiso c R 1.00
H H7 0.2748 0.8131 0.5434 0.056 Uiso c R 1.00
H H102 0.0205 0.7391 0.4944 0.083 Uiso c R 1.00
H H101 0.0965 0.7753 0.4505 0.083 Uiso c R 1.00
H H111 0.1281 0.8350 0.6362 0.089 Uiso c R 1.00
H H112 0.0521 0.7988 0.6801 0.089 Uiso c R 1.00
H H12 0.0059 0.6858 0.7066 0.053 Uiso c R 1.00
H H14 0.1576 0.5484 0.8751 0.057 Uiso c R 1.00
H H15 0.2890 0.5850 0.8283 0.055 Uiso c R 1.00
H H17 -0.0784 0.6625 0.8528 0.065 Uiso c R 1.00
H H18 -0.2002 0.6179 0.9066 0.078 Uiso c R 1.00
H H19 -0.1066 0.4633 0.8659 0.082 Uiso c R 1.00
H H20 0.0181 0.5023 0.8107 0.073 Uiso c R 1.00
H H22 0.5493 0.7545 0.5184 0.062 Uiso c R 1.00
H H23 0.6374 0.8219 0.4490 0.070 Uiso c R 1.00
H H24 0.4757 0.9492 0.4882 0.065 Uiso c R 1.00
H H25 0.3838 0.8863 0.5630 0.056 Uiso c R 1.00
H H34 0.6167 0.5405 0.7219 0.064 Uiso c R 1.00
H H35 0.7123 0.6004 0.6430 0.065 Uiso c R 1.00
H H37 0.4923 0.6552 0.3753 0.056 Uiso c R 1.00
H H402 0.2555 0.5576 0.2855 0.079 Uiso c R 1.00
H H401 0.3372 0.5938 0.2546 0.079 Uiso c R 1.00
H H411 0.3117 0.6750 0.3834 0.076 Uiso c R 1.00
H H412 0.2300 0.6387 0.4143 0.076 Uiso c R 1.00
H H42 0.1987 0.5275 0.4874 0.064 Uiso c R 1.00
H H44 0.3395 0.4374 0.7856 0.072 Uiso c R 1.00
H H45 0.4785 0.4804 0.7751 0.066 Uiso c R 1.00
H H47 0.0940 0.4545 0.4693 0.094 Uiso c R 1.00
H H48 -0.0381 0.4068 0.4879 0.107 Uiso c R 1.00
H H49 0.0755 0.3768 0.8297 0.104 Uiso c R 1.00
H H50 0.2086 0.4256 0.8240 0.091 Uiso c R 1.00
H H52 0.7737 0.6865 0.6153 0.073 Uiso c R 1.00
H H53 0.8656 0.7487 0.5377 0.092 Uiso c R 1.00
H H54 0.7041 0.7329 0.2115 0.099 Uiso c R 1.00
H H55 0.6043 0.6728 0.2776 0.079 Uiso c R 1.00
H H601 -0.2821 0.5023 0.9290 0.088 Uiso c R 1.00
H H602 -0.3581 0.5323 0.9520 0.088 Uiso c R 1.00

loop_
_atom_site_aniso_label
_atom_site_aniso_U_11
_atom_site_aniso_U_22
_atom_site_aniso_U_33
_atom_site_aniso_U_12
_atom_site_aniso_U_13
_atom_site_aniso_U_23
O6 0.0693(8) 0.0582(7) 0.1052(9) 0.0066(6) 0.0467(7) 0.0166(6)
N11 0.0486(9) 0.0784(11) 0.0861(10) -0.0093(8) 0.0203(8) 0.0140(9)
N12 0.0575(9) 0.0564(9) 0.0631(8) -0.0120(7) 0.0252(7) -0.0056(7)
N31 0.0979(14) 0.0895(13) 0.0970(13) -0.0379(11) 0.0507(12) -0.0217(11)
N32 0.0703(12) 0.0824(12) 0.1011(13) -0.0189(9) 0.0313(10) 0.0088(10)
C1 0.0415(9) 0.0421(9) 0.0385(7) 0.0022(7) 0.0115(7) 0.0008(7)
C2 0.0410(9) 0.0401(9) 0.0402(8) 0.0016(7) 0.0127(7) 0.0007(7)
C3 0.0395(9) 0.0402(9) 0.0419(8) 0.0015(7) 0.0128(7) 0.0006(7)
C4 0.0443(9) 0.0435(9) 0.0486(8) 0.0056(7) 0.0123(7) 0.0077(7)
C5 0.0389(9) 0.0504(10) 0.0530(9) 0.0034(7) 0.0165(7) 0.0033(8)
C6 0.0445(9) 0.0415(9) 0.0454(8) -0.0006(7) 0.0173(7) 0.0000(7)
C7 0.0481(9) 0.0415(9) 0.0515(8) 0.0051(7) 0.0179(7) 0.0065(7)
C8 0.0435(9) 0.0408(9) 0.0466(8) 0.0019(7) 0.0169(7) 0.0021(7)
C9 0.0409(9) 0.0436(9) 0.0551(9) 0.0072(7) 0.0174(7) 0.0101(7)
C10 0.0449(11) 0.0867(14) 0.0758(12) 0.0082(10) 0.0102(9) 0.0356(11)
C11 0.0617(12) 0.0512(11) 0.1192(16) 0.0172(9) 0.0415(11) 0.0188(11)
C12 0.0394(9) 0.0476(9) 0.0473(8) 0.0045(7) 0.0133(7) 0.0026(7)
C13 0.0433(9) 0.0442(9) 0.0415(8) -0.0016(7) 0.0117(7) 0.0004(7)
C14 0.0493(10) 0.0423(9) 0.0520(9) -0.0004(7) 0.0131(7) 0.0091(7)
C15 0.0403(9) 0.0458(9) 0.0532(9) 0.0053(7) 0.0124(7) 0.0058(7)
C16 0.0441(9) 0.0494(10) 0.0431(8) -0.0026(7) 0.0110(7) 0.0030(7)
C17 0.0493(10) 0.0570(11) 0.0591(9) -0.0055(8) 0.0188(8) -0.0004(8)
C18 0.0494(11) 0.0745(13) 0.0725(11) -0.0007(10) 0.0236(9) 0.0006(10)
C19 0.0530(11) 0.0602(12) 0.0924(13) -0.0118(9) 0.0134(10) 0.0125(10)
C20 0.0498(10) 0.0535(11) 0.0795(11) -0.0042(8) 0.0216(9) 0.0042(9)
C21 0.0437(9) 0.0430(9) 0.0424(8) -0.0012(7) 0.0145(7) -0.0028(7)
C22 0.0516(10) 0.0446(9) 0.0597(9) 0.0009(8) 0.0220(8) 0.0016(7)
C23 0.0492(10) 0.0635(12) 0.0654(10) -0.0042(9) 0.0263(8) -0.0041(9)
C24 0.0640(11) 0.0415(9) 0.0574(9) -0.0092(8) 0.0205(9) -0.0056(7)
C25 0.0509(10) 0.0443(9) 0.0469(8) -0.0022(7) 0.0183(7) -0.0051(7)
C31 0.0531(10) 0.0463(9) 0.0439(8) -0.0025(8) 0.0170(8) -0.0024(7)
C32 0.0541(10) 0.0447(9) 0.0448(8) 0.0013(8) 0.0187(8) -0.0009(7)
C33 0.0521(10) 0.0458(9) 0.0435(8) 0.0026(8) 0.0155(8) -0.0019(7)
C34 0.0516(10) 0.0621(11) 0.0478(9) 0.0075(9) 0.0105(8) 0.0083(8)
C35 0.0452(10) 0.0630(11) 0.0542(9) 0.0023(8) 0.0123(8) 0.0022(8)
C36 0.0458(10) 0.0459(9) 0.0460(8) 0.0011(7) 0.0147(7) -0.0028(7)
C37 0.0513(10) 0.0496(10) 0.0423(8) -0.0006(8) 0.0135(8) 0.0012(7)
C38 0.0476(9) 0.0466(9) 0.0409(8) -0.0012(7) 0.0139(7) -0.0043(7)
C39 0.0505(10) 0.0532(10) 0.0436(8) -0.0043(8) 0.0119(7) 0.0033(7)
C40 0.0669(12) 0.0855(14) 0.0451(9) -0.0171(10) 0.0074(8) 0.0019(9)
C41 0.0554(11) 0.0682(12) 0.0659(11) 0.0014(9) 0.0093(9) 0.0136(9)
C42 0.0544(11) 0.0557(11) 0.0518(9) -0.0046(8) 0.0168(8) -0.0033(8)
C43 0.0602(11) 0.0488(10) 0.0515(9) -0.0049(8) 0.0245(9) -0.0057(8)
C44 0.0734(12) 0.0526(10) 0.0542(10) -0.0026(9) 0.0284(9) 0.0043(8)
C45 0.0593(11) 0.0561(11) 0.0506(9) 0.0052(8) 0.0171(9) 0.0072(8)
C46 0.0651(12) 0.0500(10) 0.0621(10) -0.0070(9) 0.0296(9) -0.0095(9)
C47 0.0801(14) 0.0862(14) 0.0705(12) -0.0271(11) 0.0347(11) -0.0141(11)
C48 0.0875(16) 0.0994(16) 0.0885(15) -0.0354(13) 0.0367(13) -0.0299(13)
C49 0.0991(17) 0.0826(15) 0.0926(16) -0.0237(13) 0.0502(14) -0.0005(13)
C50 0.0788(14) 0.0715(13) 0.0762(12) -0.0163(10) 0.0355(11) 0.0014(10)
C51 0.0476(10) 0.0436(9) 0.0568(9) 0.0024(8) 0.0187(8) -0.0032(8)
C52 0.0476(10) 0.0674(12) 0.0676(11) 0.0011(9) 0.0155(9) -0.0027(9)
C53 0.0483(12) 0.0740(14) 0.1075(16) -0.0114(10) 0.0211(11) -0.0053(12)
C54 0.0869(16) 0.0854(15) 0.0797(13) -0.0229(12) 0.0320(12) 0.0102(11)
C55 0.0661(12) 0.0673(12) 0.0624(11) -0.0158(9) 0.0197(10) 0.0023(9)

loop_
_atom_type_symbol
_atom_type_description
_atom_type_scat_dispersion_real
_atom_type_scat_dispersion_imag
_atom_type_scat_source
C C 0.003 0.002
;
International Tables for Crystallography
(1992, Vol. C, Tables 4.2.6.8 and 6.1.1.4)
;
H H 0.000 0.000
;
International Tables for Crystallography
(1992, Vol. C, Table 6.1.1.4)
;
N N 0.006 0.003
;
International Tables for Crystallography
(1992, Vol. C, Tables 4.2.6.8 and 6.1.1.4)
;
O O 0.011 0.006
;
International Tables for Crystallography
(1992, Vol. C, Tables 4.2.6.8 and 6.1.1.4)
;

loop_
_geom_angle_atom_site_label_1
_geom_angle_atom_site_label_2
_geom_angle_atom_site_label_3
_geom_angle
C18 N11 C19 115.54(16)
C23 N12 C24 115.39(14)
C48 N31 C49 114.96(19)
C53 N32 C54 114.71(18)
C2 C1 C9 109.24(13)
C2 C1 C12 120.27(12)
C9 C1 C12 130.47(12)
C1 C2 C3 108.42(11)
C1 C2 C15 120.49(14)
C3 C2 C15 131.10(13)
C2 C3 C4 131.25(12)
C2 C3 C8 108.64(12)
C4 C3 C8 120.12(13)
C3 C4 C5 119.09(12)
C4 C5 C6 121.69(13)
C5 C6 C7 118.97(13)
C5 C6 C21 120.36(13)
C7 C6 C21 120.67(11)
C6 C7 C8 119.75(12)
C3 C8 C7 120.39(13)
C3 C8 C9 108.95(12)
C7 C8 C9 130.65(12)
C1 C9 C8 104.71(11)
C1 C9 C10 121.79(12)
C1 C9 C11 122.72(15)
C8 C9 C10 121.52(14)
C8 C9 C11 122.78(12)
C10 C9 C11 58.43(11)
C9 C10 C11 60.92(10)
C9 C11 C10 60.65(11)
C1 C12 C13 119.51(12)
C12 C13 C14 119.32(14)
C12 C13 C16 121.20(13)
C14 C13 C16 119.48(13)
C13 C14 C15 121.70(14)
C2 C15 C14 118.72(13)
C13 C16 C17 122.92(14)
C13 C16 C20 120.67(14)
C17 C16 C20 116.41(15)
C16 C17 C18 119.19(15)
N11 C18 C17 124.73(17)
N11 C19 C20 124.13(16)
C16 C20 C19 119.99(15)
C6 C21 C22 121.94(12)
C6 C21 C25 121.97(14)
C22 C21 C25 116.08(14)
C21 C22 C23 119.98(14)
N12 C23 C22 124.22(16)
N12 C24 C25 124.65(14)
C21 C25 C24 119.66(14)
C32 C31 C39 108.71(14)
C32 C31 C42 120.54(14)
C39 C31 C42 130.74(12)
C31 C32 C33 108.99(13)
C31 C32 C45 120.25(15)
C33 C32 C45 130.75(13)
C32 C33 C34 131.23(13)
C32 C33 C38 108.32(12)
C34 C33 C38 120.45(15)
C33 C34 C35 119.06(13)
C34 C35 C36 121.55(14)
C35 C36 C37 119.22(15)
C35 C36 C51 119.46(13)
C37 C36 C51 121.31(13)
C36 C37 C38 119.67(13)
C33 C38 C37 120.03(13)
C33 C38 C39 109.16(13)
C37 C38 C39 130.81(12)
C31 C39 C38 104.81(11)
C31 C39 C40 121.85(13)
C31 C39 C41 122.55(15)
C38 C39 C40 121.77(14)
C38 C39 C41 122.54(14)
C40 C39 C41 58.37(10)
C39 C40 C41 60.67(10)
C39 C41 C40 60.97(10)
C31 C42 C43 119.57(13)
C42 C43 C44 118.74(16)
C42 C43 C46 121.49(13)
C44 C43 C46 119.77(14)
C43 C44 C45 121.96(15)
C32 C45 C44 118.92(13)
C43 C46 C47 122.86(16)
C43 C46 C50 122.01(13)
C47 C46 C50 115.14(17)
C46 C47 C48 120.59(18)
N31 C48 C47 124.15(17)
N31 C49 C50 125.1(2)
C46 C50 C49 120.05(16)
C36 C51 C52 122.40(14)
C36 C51 C55 121.93(13)
C52 C51 C55 115.66(15)
C51 C52 C53 119.70(15)
N32 C53 C52 124.94(15)
N32 C54 C55 124.96(18)
C51 C55 C54 120.03(14)
H601 O6 H602 109.3
C3 C4 H4 120.1
C5 C4 H4 120.8
C4 C5 H5 119.4
C6 C5 H5 118.9
C6 C7 H7 120.5
C8 C7 H7 119.8
C9 C10 H102 119.9
C9 C10 H101 119.5
C11 C10 H102 120.2
C11 C10 H101 119.8
H102 C10 H101 109.5
C9 C11 H111 119.9
C9 C11 H112 119.9
C10 C11 H111 120.1
C10 C11 H112 119.7
H111 C11 H112 109.5
C1 C12 H12 120.1
C13 C12 H12 120.4
C13 C14 H14 118.8
C15 C14 H14 119.5
C2 C15 H15 120.3
C14 C15 H15 120.9
C16 C17 H17 119.9
C18 C17 H17 120.9
N11 C18 H18 117.1
C17 C18 H18 118.1
N11 C19 H19 117.5
C20 C19 H19 118.4
C16 C20 H20 119.3
C19 C20 H20 120.7
C21 C22 H22 119.3
C23 C22 H22 120.7
N12 C23 H23 117.6
C22 C23 H23 118.2
N12 C24 H24 117.1
C25 C24 H24 118.3
C21 C25 H25 119.7
C24 C25 H25 120.7
C33 C34 H34 120.2
C35 C34 H34 120.8
C34 C35 H35 119.8
C36 C35 H35 118.7
C36 C37 H37 119.8
C38 C37 H37 120.5
C39 C40 H402 119.8
C39 C40 H401 119.7
C41 C40 H402 120.5
C41 C40 H401 119.7
H402 C40 H401 109.5
C39 C41 H411 120.3
C39 C41 H412 119.5
C40 C41 H411 120.2
C40 C41 H412 119.4
H411 C41 H412 109.5
C31 C42 H42 120.2
C43 C42 H42 120.2
C43 C44 H44 118.5
C45 C44 H44 119.5
C32 C45 H45 120.1
C44 C45 H45 121.0
C46 C47 H47 119.4
C48 C47 H47 120.1
N31 C48 H48 117.1
C47 C48 H48 118.7
N31 C49 H49 117.5
C50 C49 H49 117.4
C46 C50 H50 118.8
C49 C50 H50 121.1
C51 C52 H52 119.4
C53 C52 H52 120.9
N32 C53 H53 116.9
C52 C53 H53 118.1
N32 C54 H54 117.1
C55 C54 H54 117.9
C51 C55 H55 119.4
C54 C55 H55 120.6

loop_
_geom_bond_atom_site_label_1
_geom_bond_atom_site_label_2
_geom_bond_distance
_geom_bond_publ_flag
N11 C18 1.323(2) ?
N11 C19 1.329(2) ?
N12 C23 1.332(2) ?
N12 C24 1.336(2) ?
N31 C48 1.327(3) ?
N31 C49 1.323(2) ?
N32 C53 1.327(2) ?
N32 C54 1.325(2) ?
C1 C2 1.3986(19) ?
C1 C9 1.484(2) ?
C1 C12 1.386(2) ?
C2 C3 1.463(2) ?
C2 C15 1.3846(19) ?
C3 C4 1.386(2) ?
C3 C8 1.4009(18) ?
C4 C5 1.377(2) ?
C5 C6 1.3942(18) ?
C6 C7 1.398(2) ?
C6 C21 1.482(2) ?
C7 C8 1.381(2) ?
C8 C9 1.486(2) ?
C9 C10 1.5030(19) y
C9 C11 1.507(2) y
C10 C11 1.469(2) y
C12 C13 1.392(2) ?
C13 C14 1.393(2) ?
C13 C16 1.486(2) ?
C14 C15 1.379(2) ?
C16 C17 1.383(2) ?
C16 C20 1.381(2) ?
C17 C18 1.383(2) ?
C19 C20 1.375(2) ?
C21 C22 1.396(2) ?
C21 C25 1.383(2) ?
C22 C23 1.374(2) ?
C24 C25 1.377(2) ?
C31 C32 1.4000(19) ?
C31 C39 1.490(2) ?
C31 C42 1.385(2) ?
C32 C33 1.460(2) ?
C32 C45 1.383(2) ?
C33 C34 1.378(2) ?
C33 C38 1.403(2) ?
C34 C35 1.378(2) ?
C35 C36 1.392(2) ?
C36 C37 1.393(2) ?
C36 C51 1.483(2) ?
C37 C38 1.384(2) ?
C38 C39 1.484(2) ?
C39 C40 1.5142(19) y
C39 C41 1.510(2) y
C40 C41 1.475(2) y
C42 C43 1.403(2) ?
C43 C44 1.394(2) ?
C43 C46 1.484(2) ?
C44 C45 1.382(2) ?
C46 C47 1.375(2) ?
C46 C50 1.392(2) ?
C47 C48 1.390(3) ?
C49 C50 1.376(3) ?
C51 C52 1.386(2) ?
C51 C55 1.384(2) ?
C52 C53 1.385(2) ?
C54 C55 1.380(2) ?
O6 H601 0.872 ?
O6 H602 0.849 ?
C4 H4 0.930 ?
C5 H5 0.930 ?
C7 H7 0.930 ?
C10 H102 0.970 ?
C10 H101 0.970 ?
C11 H111 0.970 ?
C11 H112 0.970 ?
C12 H12 0.930 ?
C14 H14 0.930 ?
C15 H15 0.930 ?
C17 H17 0.930 ?
C18 H18 0.930 ?
C19 H19 0.930 ?
C20 H20 0.930 ?
C22 H22 0.930 ?
C23 H23 0.930 ?
C24 H24 0.930 ?
C25 H25 0.930 ?
C34 H34 0.930 ?
C35 H35 0.930 ?
C37 H37 0.930 ?
C40 H402 0.970 ?
C40 H401 0.970 ?
C41 H411 0.970 ?
C41 H412 0.970 ?
C42 H42 0.930 ?
C44 H44 0.930 ?
C45 H45 0.930 ?
C47 H47 0.930 ?
C48 H48 0.930 ?
C49 H49 0.930 ?
C50 H50 0.930 ?
C52 H52 0.930 ?
C53 H53 0.930 ?
C54 H54 0.930 ?
C55 H55 0.930 ?

loop_
_geom_hbond_atom_site_label_D
_geom_hbond_atom_site_label_H
_geom_hbond_atom_site_label_A
_geom_hbond_site_symmetry_A
_geom_hbond_distance_DH
_geom_hbond_distance_HA
_geom_hbond_distance_DA
_geom_hbond_angle_DHA
_geom_hbond_publ_flag
O6 H601 N11 . 0.87 2.04 2.872(2) 160 y
O6 H602 N12 4_465 0.85 2.05 2.8928(17) 170 y

loop_
_cod_related_entry_id
_cod_related_entry_database
_cod_related_entry_code
1 ChemSpider 30655005
